data_7027668
loop_
_publ_author_name
'Plater, M. John'
'Foreman, Mark R. St. J.'
'Coronado, Eugenio'
'G\'omez-Garc\'ia, Carlos J.'
'Slawin, Alexandra M. Z.'

_publ_section_title
;
 Crystallisation of H3BTC, H3TPO or H2SDA with MII (M&#x2005;=&#x2005;Co,
 Mn or Zn) and 2,2&#x2032;-bipyridyl: design and control of co-ordination
 architecture, and magnetic properties
 (H3BTC&#x2005;=&#x2005;benzene-1,3,5-tricarboxylic acid,
 H3TPO&#x2005;=&#x2005;tris(4-carboxylphenyl)phosphine oxide,
 H2SDA&#x2005;=&#x2005;cis-stilbene-4,4&#x2032;-dicarboxylic
 acid)&#x200A;&#x2020;
;
_journal_issue 23
_journal_name_full 'Journal of the Chemical Society, Dalton Transactions'
_journal_page_first 4209
_journal_paper_doi 10.1039/a905332h
_journal_year 1999
_chemical_compound_source -
_chemical_formula_analytical 'C19 H14 N2 O7 Zn'
_chemical_formula_moiety 'C19 H14 N2 O7 Zn'
_chemical_formula_structural 'C19 H14 N2 O7 Zn'
_chemical_formula_sum 'C19 H14 N2 O7 Zn'
_chemical_formula_weight 447.69
_chemical_melting_point ?
_chemical_name_systematic
;
?
;
_space_group_IT_number 2
_symmetry_cell_setting triclinic
_symmetry_space_group_name_Hall '-P 1'
_symmetry_space_group_name_H-M 'P -1'
_atom_sites_solution_hydrogens geom
_atom_sites_solution_primary direct
_atom_sites_solution_secondary difmap
_audit_creation_method SHELXL
_cell_angle_alpha 111.95
_cell_angle_beta 93.0910(10)
_cell_angle_gamma 101.8780(10)
_cell_formula_units_Z 2
_cell_length_a 9.46160(10)
_cell_length_b 9.4818(2)
_cell_length_c 11.4619(3)
_cell_measurement_reflns_used 47
_cell_measurement_temperature 293(2)
_cell_measurement_theta_max 337
_cell_measurement_theta_min 23
_cell_volume 923.57(3)
_computing_cell_refinement SMART/SAINT
_computing_data_collection SMART
_computing_data_reduction SAINT
_computing_molecular_graphics SHELXTL
_computing_publication_material SHELXTL
_computing_structure_refinement 'SHELXL-93 (Sheldrick, 1993)'
_computing_structure_solution 'SHELXS-86 (Sheldrick, 1990)'
_diffrn_ambient_temperature 293(2)
_diffrn_measurement_device SMART
_diffrn_measurement_method CCD
_diffrn_radiation_monochromator graphite
_diffrn_radiation_source 'fine-focus sealed tube'
_diffrn_radiation_type MoK\a
_diffrn_radiation_wavelength 0.71073
_diffrn_reflns_av_R_equivalents 0.0399
_diffrn_reflns_av_sigmaI/netI 0.0422
_diffrn_reflns_limit_h_max 9
_diffrn_reflns_limit_h_min -10
_diffrn_reflns_limit_k_max 10
_diffrn_reflns_limit_k_min -9
_diffrn_reflns_limit_l_max 12
_diffrn_reflns_limit_l_min -12
_diffrn_reflns_number 4015
_diffrn_reflns_theta_max 23.29
_diffrn_reflns_theta_min 1.94
_diffrn_standards_decay_% -
_diffrn_standards_interval_count -
_diffrn_standards_interval_time -
_diffrn_standards_number -
_exptl_absorpt_coefficient_mu 1.376
_exptl_absorpt_correction_T_max 1.0000
_exptl_absorpt_correction_T_min 0.597367
_exptl_absorpt_correction_type sadabs
_exptl_crystal_colour colourless
_exptl_crystal_density_diffrn 1.610
_exptl_crystal_density_meas ?
_exptl_crystal_density_method -
_exptl_crystal_description cube
_exptl_crystal_F_000 456
_exptl_crystal_size_max .1
_exptl_crystal_size_mid .1
_exptl_crystal_size_min .1
_refine_diff_density_max 0.347
_refine_diff_density_min -0.254
_refine_diff_density_rms 0.058
_refine_ls_extinction_coef 0.0056(20)
_refine_ls_extinction_expression Fc^*^=kFc[1+0.001xFc^2^\l^3^/sin(2\q)]^-1/4^
_refine_ls_extinction_method SHELXL
_refine_ls_goodness_of_fit_all 0.841
_refine_ls_goodness_of_fit_obs 0.832
_refine_ls_hydrogen_treatment riding
_refine_ls_matrix_type full
_refine_ls_number_parameters 275
_refine_ls_number_reflns 2577
_refine_ls_number_restraints 3
_refine_ls_restrained_S_all 1.087
_refine_ls_restrained_S_obs 0.831
_refine_ls_R_factor_all 0.0407
_refine_ls_R_factor_obs 0.0295
_refine_ls_shift/esd_max -0.036
_refine_ls_shift/esd_mean 0.003
_refine_ls_structure_factor_coef Fsqd
_refine_ls_weighting_details 'w=1/[\s^2^(Fo^2^)+(0.0693P)^2^+0.4332P] where P=(Fo^2^+2Fc^2^)/3'
_refine_ls_weighting_scheme calc
_refine_ls_wR_factor_all 0.1069
_refine_ls_wR_factor_obs 0.0767
_reflns_number_observed 2268
_reflns_number_total 2627
_reflns_observed_criterion >2sigma(I)
_cod_data_source_file 905332hsup1.cif
_cod_data_source_block 9
_cod_depositor_comments
;
The following automatic conversions were performed:

'_chemical_melting_point' value '-' was changed to '?' - the value is
undefined or not given.

'_symmetry_cell_setting' value 'Triclinic'
changed to 'triclinic' according to
/home/saulius/struct/CIF-dictionaries/cif_core.dic dictionary named
'cif_core.dic' version 2.4.2 from 2011-04-26.

Automatic conversion script
Id: cif_fix_values 1891 2012-01-12 08:04:46Z andrius 

The following automatic conversions were performed:

'_exptl_crystal_density_meas' value '-' was changed to '?' - the
value is perceived as not measured.

Automatic conversion script
Id: cif_fix_values 3008 2015-01-20 13:52:24Z robertas 

The following automatic conversions were performed:

'_refine_ls_weighting_scheme' value 'calc
w=1/[\s^2^(Fo^2^)+(0.0693P)^2^+0.4332P] where P=(Fo^2^+2Fc^2^)/3' was
changed to 'calc'. New tag '_refine_ls_weighting_details' was
created. The value of the new tag was set to
'w=1/[\s^2^(Fo^2^)+(0.0693P)^2^+0.4332P] where P=(Fo^2^+2Fc^2^)/3'.

Automatic conversion script
Id: cif_fix_values 3143 2015-03-26 13:38:13Z robertas 
;
_cod_original_cell_volume 923.58(3)
_cod_original_sg_symbol_H-M P-1
_cod_database_code 7027668

loop_
_symmetry_equiv_pos_as_xyz
'x, y, z'
'-x, -y, -z'

loop_
_atom_site_aniso_label
_atom_site_aniso_U_11
_atom_site_aniso_U_22
_atom_site_aniso_U_33
_atom_site_aniso_U_23
_atom_site_aniso_U_13
_atom_site_aniso_U_12
Zn1 0.0187(2) 0.0192(2) 0.0392(2) 0.0104(2) 0.00086(14) 0.00540(13)
N1 0.0389(15) 0.041(2) 0.0404(15) 0.0207(13) 0.0039(12) 0.0161(12)
C2 0.076(3) 0.070(3) 0.058(2) 0.038(2) 0.007(2) 0.035(2)
C3 0.127(5) 0.121(5) 0.091(4) 0.067(4) -0.019(3) 0.051(4)
C4 0.160(7) 0.134(6) 0.108(5) 0.061(5) -0.086(5) 0.001(5)
C5 0.152(5) 0.071(3) 0.068(3) 0.019(3) -0.053(3) -0.009(3)
C6 0.053(2) 0.042(2) 0.037(2) 0.014(2) -0.005(2) 0.003(2)
C7 0.051(2) 0.027(2) 0.039(2) 0.0092(14) 0.006(2) 0.0009(14)
C8 0.119(4) 0.029(2) 0.045(2) 0.006(2) 0.014(2) 0.008(2)
C9 0.144(5) 0.025(2) 0.072(3) 0.011(2) 0.043(3) 0.026(2)
C10 0.122(4) 0.048(3) 0.079(3) 0.034(2) 0.032(3) 0.050(3)
C11 0.075(3) 0.037(2) 0.054(2) 0.022(2) 0.011(2) 0.031(2)
N12 0.0394(14) 0.0223(13) 0.0395(14) 0.0107(11) 0.0024(12) 0.0079(11)
O10 0.0285(11) 0.0273(11) 0.0397(12) 0.0113(10) -0.0026(9) 0.0037(9)
C13 0.0204(14) 0.0220(15) 0.0296(14) 0.0085(12) 0.0032(11) 0.0051(12)
C14 0.0217(14) 0.025(2) 0.036(2) 0.0139(12) -0.0004(12) 0.0069(12)
C15 0.0234(15) 0.0226(15) 0.036(2) 0.0141(13) 0.0038(12) 0.0043(12)
C16 0.0171(13) 0.027(2) 0.040(2) 0.0146(13) 0.0037(12) 0.0046(12)
C17 0.0209(14) 0.0236(15) 0.0315(14) 0.0140(12) 0.0065(11) 0.0075(11)
C18 0.0230(14) 0.0183(14) 0.033(2) 0.0106(12) 0.0042(12) 0.0037(11)
C19 0.0199(14) 0.025(2) 0.033(2) 0.0064(12) 0.0019(12) 0.0058(12)
O1 0.0218(10) 0.0276(12) 0.0550(13) 0.0185(10) 0.0048(9) 0.0037(8)
O2 0.0246(11) 0.0393(13) 0.099(2) 0.0358(14) -0.0038(12) 0.0108(10)
C20 0.025(2) 0.025(2) 0.044(2) 0.0184(13) 0.0039(14) 0.0068(13)
O3 0.0420(13) 0.0270(12) 0.075(2) 0.0302(12) -0.0163(12) -0.0023(10)
O4 0.0303(12) 0.0309(12) 0.078(2) 0.0278(12) -0.0118(12) -0.0045(10)
C21 0.026(2) 0.026(2) 0.0313(15) 0.0123(12) 0.0032(12) 0.0108(13)
O5 0.0207(11) 0.0233(11) 0.0519(13) 0.0087(9) 0.0002(9) 0.0076(8)
O6 0.0370(12) 0.0250(12) 0.074(2) 0.0282(11) 0.0088(11) 0.0101(10)

loop_
_atom_site_label
_atom_site_type_symbol
_atom_site_fract_x
_atom_site_fract_y
_atom_site_fract_z
_atom_site_U_iso_or_equiv
_atom_site_thermal_displace_type
_atom_site_occupancy
_atom_site_calc_flag
_atom_site_refinement_flags
Zn1 Zn 0.44852(3) 0.27265(3) 1.30602(3) 0.0261(2) Uani 1 d .
N1 N 0.3314(3) 0.2128(3) 1.1199(2) 0.0377(6) Uani 1 d .
C2 C 0.2827(5) 0.3133(5) 1.0823(4) 0.0614(10) Uani 1 d .
H2A H 0.3087(5) 0.4193(5) 1.1354(4) 0.074 Uiso 1 calc R
C3 C 0.1974(7) 0.2680(8) 0.9705(5) 0.104(2) Uani 1 d .
H3A H 0.1684(7) 0.3414(8) 0.9452(5) 0.124 Uiso 1 calc R
C4 C 0.1545(8) 0.1127(9) 0.8956(6) 0.140(3) Uani 1 d .
H4A H 0.0919(8) 0.0778(9) 0.8198(6) 0.168 Uiso 1 calc R
C5 C 0.2039(7) 0.0080(7) 0.9323(5) 0.108(2) Uani 1 d .
H5A H 0.1769(7) -0.0983(7) 0.8803(5) 0.130 Uiso 1 calc R
C6 C 0.2939(4) 0.0598(4) 1.0465(3) 0.0463(8) Uani 1 d .
C7 C 0.3536(4) -0.0413(4) 1.0949(3) 0.0412(8) Uani 1 d .
C8 C 0.3439(5) -0.1980(4) 1.0232(4) 0.0682(12) Uani 1 d .
H8A H 0.2931(5) -0.2459(4) 0.9410(4) 0.082 Uiso 1 calc R
C9 C 0.4097(6) -0.2822(5) 1.0742(4) 0.0808(15) Uani 1 d .
H9A H 0.4066(6) -0.3866(5) 1.0257(4) 0.097 Uiso 1 calc R
C10 C 0.4790(6) -0.2134(5) 1.1949(5) 0.0748(13) Uani 1 d .
H10A H 0.5220(6) -0.2702(5) 1.2309(5) 0.090 Uiso 1 calc R
C11 C 0.4849(4) -0.0561(4) 1.2644(4) 0.0511(9) Uani 1 d .
H11A H 0.5332(4) -0.0081(4) 1.3474(4) 0.061 Uiso 1 calc R
N12 N 0.4233(3) 0.0274(3) 1.2153(2) 0.0342(6) Uani 1 d .
O10 O 0.4708(2) 0.2514(2) 1.4827(2) 0.0332(5) Uani 1 d D
H10B H 0.5077(44) 0.3490(29) 1.5576(26) 0.083(14) Uiso 1 d D
H10C H 0.3928(33) 0.1814(39) 1.5016(40) 0.083(14) Uiso 1 d D
C13 C 0.8705(3) 0.5372(3) 1.3286(2) 0.0245(6) Uani 1 d .
C14 C 0.9312(3) 0.6929(3) 1.3504(3) 0.0269(6) Uani 1 d .
H14A H 0.8713(3) 0.7558(3) 1.3415(3) 0.032 Uiso 1 calc R
C15 C 1.0807(3) 0.7550(3) 1.3855(3) 0.0268(6) Uani 1 d .
C16 C 1.1713(3) 0.6594(3) 1.3938(3) 0.0276(6) Uani 1 d .
H16A H 1.2714(3) 0.7009(3) 1.4174(3) 0.033 Uiso 1 calc R
C17 C 1.1119(3) 0.5020(3) 1.3667(3) 0.0239(6) Uani 1 d .
C18 C 0.9615(3) 0.4439(3) 1.3372(2) 0.0248(6) Uani 1 d .
H18A H 0.9212(3) 0.3398(3) 1.3229(2) 0.030 Uiso 1 calc R
C19 C 0.7068(3) 0.4759(3) 1.3008(3) 0.0272(6) Uani 1 d .
O1 O 0.6584(2) 0.3428(2) 1.3052(2) 0.0346(5) Uani 1 d .
O2 O 0.6297(2) 0.5540(3) 1.2767(3) 0.0518(6) Uani 1 d .
C20 C 1.1478(3) 0.9236(3) 1.4148(3) 0.0300(7) Uani 1 d .
O3 O 1.0640(2) 0.9883(3) 1.3652(2) 0.0478(6) Uani 1 d D
H3O H 1.1108(44) 1.0924(22) 1.3689(43) 0.095(15) Uiso 1 d D
O4 O 1.2657(2) 0.9940(3) 1.4770(2) 0.0470(6) Uani 1 d .
C21 C 1.2080(3) 0.3933(3) 1.3654(3) 0.0265(6) Uani 1 d .
O5 O 1.3446(2) 0.4458(2) 1.3747(2) 0.0336(5) Uani 1 d .
O6 O 1.1500(2) 0.2553(2) 1.3474(2) 0.0423(6) Uani 1 d .

loop_
_atom_type_symbol
_atom_type_description
_atom_type_scat_dispersion_real
_atom_type_scat_dispersion_imag
_atom_type_scat_source
C C 0.0033 0.0016 'International Tables Vol C Tables 4.2.6.8 and 6.1.1.4'
H H 0.0000 0.0000 'International Tables Vol C Tables 4.2.6.8 and 6.1.1.4'
N N 0.0061 0.0033 'International Tables Vol C Tables 4.2.6.8 and 6.1.1.4'
O O 0.0106 0.0060 'International Tables Vol C Tables 4.2.6.8 and 6.1.1.4'
Zn Zn 0.2839 1.4301 'International Tables Vol C Tables 4.2.6.8 and 6.1.1.4'

loop_
_geom_angle_atom_site_label_1
_geom_angle_atom_site_label_2
_geom_angle_atom_site_label_3
_geom_angle
_geom_angle_site_symmetry_1
_geom_angle_site_symmetry_3
O1 Zn1 O5 115.11(8) . 1_455
O1 Zn1 O10 95.54(8) . .
O5 Zn1 O10 91.92(8) 1_455 .
O1 Zn1 N12 99.23(9) . .
O5 Zn1 N12 145.43(9) 1_455 .
O10 Zn1 N12 88.43(9) . .
O1 Zn1 N1 109.54(9) . .
O5 Zn1 N1 88.03(9) 1_455 .
O10 Zn1 N1 152.28(9) . .
N12 Zn1 N1 76.36(10) . .
C6 N1 C2 119.9(3) . .
C6 N1 Zn1 114.8(2) . .
C2 N1 Zn1 124.8(3) . .
C3 C2 N1 122.7(5) . .
C2 C3 C4 118.5(5) . .
C3 C4 C5 119.6(5) . .
C4 C5 C6 120.1(5) . .
N1 C6 C5 119.1(4) . .
N1 C6 C7 116.1(3) . .
C5 C6 C7 124.7(4) . .
N12 C7 C8 120.5(3) . .
N12 C7 C6 116.1(3) . .
C8 C7 C6 123.4(3) . .
C7 C8 C9 119.5(4) . .
C10 C9 C8 119.9(4) . .
C9 C10 C11 118.9(4) . .
N12 C11 C10 121.7(4) . .
C7 N12 C11 119.5(3) . .
C7 N12 Zn1 116.0(2) . .
C11 N12 Zn1 124.0(2) . .
C18 C13 C14 119.0(2) . .
C18 C13 C19 121.6(2) . .
C14 C13 C19 119.3(2) . .
C15 C14 C13 120.3(2) . .
C14 C15 C16 120.0(3) . .
C14 C15 C20 121.4(2) . .
C16 C15 C20 118.7(2) . .
C17 C16 C15 119.9(3) . .
C18 C17 C16 119.1(2) . .
C18 C17 C21 119.8(2) . .
C16 C17 C21 121.1(2) . .
C13 C18 C17 121.5(2) . .
O2 C19 O1 124.5(3) . .
O2 C19 C13 120.1(3) . .
O1 C19 C13 115.5(2) . .
C19 O1 Zn1 118.5(2) . .
O4 C20 O3 123.2(3) . .
O4 C20 C15 124.1(3) . .
O3 C20 C15 112.8(2) . .
O6 C21 O5 123.6(2) . .
O6 C21 C17 118.8(2) . .
O5 C21 C17 117.5(2) . .
C21 O5 Zn1 112.2(2) . 1_655

loop_
_geom_bond_atom_site_label_1
_geom_bond_atom_site_label_2
_geom_bond_distance
_geom_bond_site_symmetry_2
Zn1 O1 1.962(2) .
Zn1 O5 2.016(2) 1_455
Zn1 O10 2.112(2) .
Zn1 N12 2.118(2) .
Zn1 N1 2.164(3) .
N1 C6 1.335(4) .
N1 C2 1.332(4) .
C2 C3 1.346(7) .
C3 C4 1.357(9) .
C4 C5 1.364(8) .
C5 C6 1.382(6) .
C6 C7 1.460(5) .
C7 N12 1.348(4) .
C7 C8 1.384(5) .
C8 C9 1.372(7) .
C9 C10 1.349(7) .
C10 C11 1.391(5) .
C11 N12 1.331(4) .
C13 C18 1.379(4) .
C13 C14 1.390(4) .
C13 C19 1.509(4) .
C14 C15 1.389(4) .
C15 C16 1.394(4) .
C15 C20 1.493(4) .
C16 C17 1.389(4) .
C17 C18 1.389(4) .
C17 C21 1.506(4) .
C19 O2 1.228(4) .
C19 O1 1.272(3) .
C20 O4 1.204(4) .
C20 O3 1.319(4) .
C21 O6 1.243(3) .
C21 O5 1.269(3) .
O5 Zn1 2.016(2) 1_655

loop_
_geom_torsion_atom_site_label_1
_geom_torsion_atom_site_label_2
_geom_torsion_atom_site_label_3
_geom_torsion_atom_site_label_4
_geom_torsion
_geom_torsion_site_symmetry_1
_geom_torsion_site_symmetry_4
O1 Zn1 N1 C6 99.2(2) . .
O5 Zn1 N1 C6 -144.8(2) 1_455 .
O10 Zn1 N1 C6 -54.4(3) . .
N12 Zn1 N1 C6 4.1(2) . .
O1 Zn1 N1 C2 -88.5(3) . .
O5 Zn1 N1 C2 27.5(3) 1_455 .
O10 Zn1 N1 C2 117.9(3) . .
N12 Zn1 N1 C2 176.4(3) . .
C6 N1 C2 C3 -1.0(6) . .
Zn1 N1 C2 C3 -172.9(4) . .
N1 C2 C3 C4 2.7(9) . .
C2 C3 C4 C5 -3.0(12) . .
C3 C4 C5 C6 1.6(12) . .
C2 N1 C6 C5 -0.4(6) . .
Zn1 N1 C6 C5 172.3(4) . .
C2 N1 C6 C7 179.4(3) . .
Zn1 N1 C6 C7 -7.9(4) . .
C4 C5 C6 N1 0.1(9) . .
C4 C5 C6 C7 -179.7(6) . .
N1 C6 C7 N12 8.6(5) . .
C5 C6 C7 N12 -171.5(4) . .
N1 C6 C7 C8 -170.0(3) . .
C5 C6 C7 C8 9.8(7) . .
N12 C7 C8 C9 -2.0(6) . .
C6 C7 C8 C9 176.6(4) . .
C7 C8 C9 C10 2.2(7) . .
C8 C9 C10 C11 -1.5(7) . .
C9 C10 C11 N12 0.5(7) . .
C8 C7 N12 C11 1.0(5) . .
C6 C7 N12 C11 -177.7(3) . .
C8 C7 N12 Zn1 173.8(3) . .
C6 C7 N12 Zn1 -4.9(4) . .
C10 C11 N12 C7 -0.2(5) . .
C10 C11 N12 Zn1 -172.4(3) . .
O1 Zn1 N12 C7 -107.4(2) . .
O5 Zn1 N12 C7 66.2(3) 1_455 .
O10 Zn1 N12 C7 157.3(2) . .
N1 Zn1 N12 C7 0.7(2) . .
O1 Zn1 N12 C11 65.0(3) . .
O5 Zn1 N12 C11 -121.4(3) 1_455 .
O10 Zn1 N12 C11 -30.3(3) . .
N1 Zn1 N12 C11 173.0(3) . .
C18 C13 C14 C15 -2.6(4) . .
C19 C13 C14 C15 175.2(2) . .
C13 C14 C15 C16 2.7(4) . .
C13 C14 C15 C20 -177.4(3) . .
C14 C15 C16 C17 0.1(4) . .
C20 C15 C16 C17 -179.8(2) . .
C15 C16 C17 C18 -2.9(4) . .
C15 C16 C17 C21 175.5(2) . .
C14 C13 C18 C17 -0.2(4) . .
C19 C13 C18 C17 -178.0(2) . .
C16 C17 C18 C13 2.9(4) . .
C21 C17 C18 C13 -175.4(2) . .
C18 C13 C19 O2 -170.1(3) . .
C14 C13 C19 O2 12.1(4) . .
C18 C13 C19 O1 10.3(4) . .
C14 C13 C19 O1 -167.5(2) . .
O2 C19 O1 Zn1 -12.2(4) . .
C13 C19 O1 Zn1 167.4(2) . .
O5 Zn1 O1 C19 -25.4(2) 1_455 .
O10 Zn1 O1 C19 -120.2(2) . .
N12 Zn1 O1 C19 150.5(2) . .
N1 Zn1 O1 C19 71.8(2) . .
C14 C15 C20 O4 159.1(3) . .
C16 C15 C20 O4 -21.1(4) . .
C14 C15 C20 O3 -20.8(4) . .
C16 C15 C20 O3 159.0(3) . .
C18 C17 C21 O6 -5.5(4) . .
C16 C17 C21 O6 176.2(3) . .
C18 C17 C21 O5 170.0(2) . .
C16 C17 C21 O5 -8.3(4) . .
O6 C21 O5 Zn1 17.2(3) . 1_655
C17 C21 O5 Zn1 -158.1(2) . 1_655
